data_4060782
loop_
_publ_author_name
'McGuinness, David S.'
'Mueller, Wolfgang'
'Wasserscheid, Peter'
'Cavell, Kingsley J.'
'Skelton, Brian W.'
'White, Allan H.'
'Englert, Ulli'

_publ_section_title
;
 Nickel(II) Heterocyclic Carbene Complexes as Catalysts for Olefin
 Dimerization in an Imidazolium Chloroaluminate Ionic Liquid
;
_journal_coden_ASTM ORGND7
_journal_issue 1
_journal_name_full Organometallics
_journal_page_first 175
_journal_page_last 181
_journal_paper_doi 10.1021/om010717a
_journal_volume 21
_journal_year 2002
_chemical_formula_sum 'C14 H24 I2 N4 Ni'
_chemical_formula_weight 560.89
_space_group_IT_number 61
_symmetry_cell_setting orthorhombic
_symmetry_space_group_name_Hall '-P 2ac 2ab'
_symmetry_space_group_name_H-M 'P b c a'
_cell_angle_alpha 90.00
_cell_angle_beta 90.00
_cell_angle_gamma 90.00
_cell_formula_units_Z 4.00
_cell_length_a 12.896(2)
_cell_length_b 9.091(1)
_cell_length_c 16.684(4)
_cell_measurement_temperature 213
_cell_volume 1956.0(6)
_diffrn_ambient_temperature 213
_exptl_crystal_density_diffrn 1.90
_cod_original_formula_sum 'C14 H24 I2 N4 Ni1'
_cod_database_code 4060782

loop_
_symmetry_equiv_pos_as_xyz
'x, y, z'
'x+1/2, -y+1/2, -z'
'-x, y+1/2, -z+1/2'
'-x+1/2, -y, z+1/2'
'-x, -y, -z'
'-x-1/2, y-1/2, z'
'x, -y-1/2, z-1/2'
'x-1/2, y, -z-1/2'

loop_
_atom_site_label
_atom_site_type_symbol
_atom_site_fract_x
_atom_site_fract_y
_atom_site_fract_z
_atom_site_U_iso_or_equiv
_atom_site_adp_type
_atom_site_occupancy
_atom_site_calc_flag
_atom_site_refinement_flags
_atom_site_disorder_assembly
_atom_site_disorder_group
I I 0.53091(6) 0.22071(9) 0.58563(5) 0.0454(3) Uani 1 d . . .
Ni Ni 0.5000 0.0000 0.5000 0.0314(5) Uani 1 d S . .
C1 C 0.5967(9) 0.0735(12) 0.4240(6) 0.035(3) Uani 1 d . . .
N1 N 0.5726(8) 0.1549(11) 0.3559(5) 0.040(2) Uani 1 d . . .
C2 C 0.6620(11) 0.1957(15) 0.3171(7) 0.049(3) Uani 1 d . . .
H2 H 0.6669 0.2571 0.2690 0.064 Uiso 1 calc R . .
C3 C 0.7405(11) 0.1364(15) 0.3570(8) 0.052(3) Uani 1 d . . .
H3 H 0.8141 0.1435 0.3431 0.068 Uiso 1 calc R . .
N2 N 0.6993(7) 0.0636(11) 0.4213(6) 0.041(2) Uani 1 d . . .
C4 C 0.7576(9) -0.0183(16) 0.4793(8) 0.054(4) Uani 1 d . . .
H4A H 0.8075 0.0471 0.5057 0.070 Uiso 1 calc R . .
H4B H 0.7949 -0.0982 0.4524 0.070 Uiso 1 calc R . .
H4C H 0.7104 -0.0596 0.5194 0.070 Uiso 1 calc R . .
C5 C 0.4691(10) 0.1997(13) 0.3332(7) 0.046(3) Uani 1 d . . .
H5A H 0.4188 0.1410 0.3635 0.059 Uiso 1 calc R . .
H5B H 0.4589 0.1782 0.2762 0.059 Uiso 1 calc R . .
C6 C 0.4478(9) 0.3564(16) 0.3472(8) 0.053(4) Uani 1 d . . .
H6A H 0.5000 0.4161 0.3194 0.068 Uiso 1 calc R . .
H6B H 0.4526 0.3776 0.4046 0.068 Uiso 1 calc R . .
C7 C 0.3412(12) 0.3969(17) 0.3172(9) 0.071(4) Uani 1 d . . .
H7A H 0.3386 0.3848 0.2588 0.093 Uiso 1 calc R . .
H7B H 0.3263 0.4995 0.3310 0.093 Uiso 1 calc R . .
H7C H 0.2895 0.3327 0.3422 0.093 Uiso 1 calc R . .

loop_
_atom_site_aniso_label
_atom_site_aniso_U_11
_atom_site_aniso_U_22
_atom_site_aniso_U_33
_atom_site_aniso_U_23
_atom_site_aniso_U_13
_atom_site_aniso_U_12
I 0.0560(5) 0.0422(5) 0.0380(4) -0.0110(4) 0.0035(4) -0.0082(4)
Ni 0.0386(11) 0.0321(11) 0.0233(9) -0.0018(9) 0.0007(9) -0.0048(9)
C1 0.045(7) 0.038(7) 0.021(6) -0.002(5) -0.001(5) -0.008(5)
N1 0.049(6) 0.043(6) 0.026(5) 0.000(5) 0.011(5) -0.004(5)
C2 0.067(9) 0.051(9) 0.030(6) 0.002(6) 0.023(6) -0.009(7)
C3 0.052(8) 0.054(9) 0.050(8) 0.000(7) 0.021(7) -0.006(7)
N2 0.038(5) 0.053(6) 0.033(5) -0.002(5) 0.012(5) -0.007(5)
C4 0.041(7) 0.074(10) 0.046(7) -0.002(8) -0.003(6) -0.006(7)
C5 0.061(8) 0.047(8) 0.029(6) 0.003(6) -0.003(6) 0.002(7)
C6 0.042(8) 0.055(9) 0.061(9) -0.011(7) -0.017(6) 0.004(7)
C7 0.090(12) 0.067(11) 0.057(9) -0.003(8) -0.005(9) -0.002(9)

loop_
_geom_bond_atom_site_label_1
_geom_bond_atom_site_label_2
_geom_bond_distance
_geom_bond_site_symmetry_2
_geom_bond_publ_flag
I Ni 2.4952(8) . ?
Ni C1 1.899(11) . ?
Ni C1 1.899(11) 5_656 ?
Ni I 2.4952(8) 5_656 ?
C1 N2 1.326(14) . ?
C1 N1 1.391(13) . ?
N1 C2 1.374(14) . ?
N1 C5 1.446(15) . ?
C2 C3 1.325(18) . ?
C3 N2 1.368(14) . ?
N2 C4 1.433(15) . ?
C5 C6 1.470(17) . ?
C6 C7 1.509(18) . ?
